data_4112946
loop_
_publ_author_name
'Prokopis C. Andrikopoulos'
'David R. Armstrong'
'William Clegg'
'Carly J. Gilfillan'
'Eva Hevia'
'Alan R. Kennedy'
'Robert E. Mulvey'
'Charles T. O'Hara'
'John A. Parkinson'
'Duncan M. Tooke'

_publ_section_title
;
 A Homologous Series of Regioselectively Tetradeprotonated Group 8
 Metallocenes: New Inverse Crown Ring Compounds Synthesized via a Mixed
 Sodium-Magnesium Tris(diisopropylamide) Synergic Base
;
_journal_name_full 'Journal of the American Chemical Society'
_journal_page_first 11612
_journal_page_last 11620
_journal_paper_doi 10.1021/ja0472230
_journal_volume 126
_journal_year 2004
_chemical_formula_moiety 'C58 H118 Fe Mg4 N8 Na4'
_chemical_formula_sum 'C58 H118 Fe Mg4 N8 Na4'
_chemical_formula_weight 1172.65
_chemical_name_systematic
;
 ?
;
_space_group_IT_number 14
_symmetry_cell_setting monoclinic
_symmetry_space_group_name_Hall '-P 2yn'
_symmetry_space_group_name_H-M 'P 1 21/n 1'
_atom_sites_solution_hydrogens mixed
_atom_sites_solution_primary direct
_atom_sites_solution_secondary difmap
_audit_creation_method SHELXL-97
_cell_angle_alpha 90.00
_cell_angle_beta 118.082(1)
_cell_angle_gamma 90.00
_cell_formula_units_Z 2
_cell_length_a 16.1070(7)
_cell_length_b 15.2446(6)
_cell_length_c 16.2557(7)
_cell_measurement_reflns_used 19059
_cell_measurement_temperature 160(2)
_cell_measurement_theta_max 28.30
_cell_measurement_theta_min 2.45
_cell_volume 3521.6(3)
_computing_cell_refinement 'Bruker SAINT'
_computing_data_collection 'Bruker SMART'
_computing_data_reduction 'Bruker SAINT'
_computing_molecular_graphics 'Bruker SHELXTL'
_computing_publication_material 'Bruker SHELXTL and local programs'
_computing_structure_refinement 'Bruker SHELXTL'
_computing_structure_solution 'Bruker SHELXTL'
_diffrn_ambient_temperature 160(2)
_diffrn_measured_fraction_theta_full 1.000
_diffrn_measured_fraction_theta_max 0.937
_diffrn_measurement_device_type 'Bruker SMART 1K CCD diffractometer'
_diffrn_measurement_method 'thin-slice \w scans'
_diffrn_radiation_monochromator graphite
_diffrn_radiation_source 'sealed tube'
_diffrn_radiation_type MoK\a
_diffrn_radiation_wavelength 0.71073
_diffrn_reflns_av_R_equivalents 0.0272
_diffrn_reflns_av_sigmaI/netI 0.0274
_diffrn_reflns_limit_h_max 21
_diffrn_reflns_limit_h_min -20
_diffrn_reflns_limit_k_max 19
_diffrn_reflns_limit_k_min -20
_diffrn_reflns_limit_l_max 21
_diffrn_reflns_limit_l_min -21
_diffrn_reflns_number 29235
_diffrn_reflns_theta_full 26.0
_diffrn_reflns_theta_max 28.30
_diffrn_reflns_theta_min 1.47
_diffrn_standards_number 0
_exptl_absorpt_coefficient_mu 0.313
_exptl_absorpt_correction_T_max 0.859
_exptl_absorpt_correction_T_min 0.811
_exptl_absorpt_correction_type multi-scan
_exptl_absorpt_process_details SADABS
_exptl_crystal_colour red
_exptl_crystal_density_diffrn 1.106
_exptl_crystal_description block
_exptl_crystal_F_000 1280
_exptl_crystal_size_max 0.70
_exptl_crystal_size_mid 0.60
_exptl_crystal_size_min 0.50
_refine_diff_density_max 0.592
_refine_diff_density_min -0.288
_refine_diff_density_rms 0.050
_refine_ls_extinction_method none
_refine_ls_goodness_of_fit_ref 1.248
_refine_ls_hydrogen_treatment mixed
_refine_ls_matrix_type full
_refine_ls_number_parameters 368
_refine_ls_number_reflns 8205
_refine_ls_number_restraints 0
_refine_ls_restrained_S_all 1.248
_refine_ls_R_factor_all 0.0502
_refine_ls_R_factor_gt 0.0357
_refine_ls_shift/su_max 0.000
_refine_ls_shift/su_mean 0.000
_refine_ls_structure_factor_coef Fsqd
_refine_ls_weighting_details 'calc w=1/[\s^2^(Fo^2^)+(0.0599P)^2^+0.0000P] where P=(Fo^2^+2Fc^2^)/3'
_refine_ls_weighting_scheme calc
_refine_ls_wR_factor_gt 0.1043
_refine_ls_wR_factor_ref 0.1127
_reflns_number_gt 6565
_reflns_number_total 8205
_reflns_threshold_expression I>2\s(I)
_cod_data_source_file ja0472230si20040712_113051_1.cif
_cod_data_source_block 1
_cod_original_sg_symbol_H-M 'P 21/n'
_cod_database_code 4112946

loop_
_symmetry_equiv_pos_as_xyz
'x, y, z'
'-x+1/2, y+1/2, -z+1/2'
'-x, -y, -z'
'x-1/2, -y-1/2, z-1/2'

loop_
_atom_site_label
_atom_site_type_symbol
_atom_site_fract_x
_atom_site_fract_y
_atom_site_fract_z
_atom_site_U_iso_or_equiv
_atom_site_adp_type
_atom_site_occupancy
_atom_site_symmetry_multiplicity
_atom_site_calc_flag
_atom_site_refinement_flags
Fe1 Fe 0.5000 0.5000 0.5000 0.01718(8) Uani 1 2 d S
Mg2 Mg 0.36813(3) 0.57015(4) 0.22118(3) 0.02605(13) Uani 1 1 d .
Mg3 Mg 0.25319(3) 0.57534(3) 0.50699(3) 0.02297(12) Uani 1 1 d .
Na1 Na 0.56607(4) 0.49651(4) 0.33714(4) 0.03040(15) Uani 1 1 d .
Na2 Na 0.21059(4) 0.54002(5) 0.29026(4) 0.03239(16) Uani 1 1 d .
N1 N 0.22521(9) 0.56325(8) 0.14495(8) 0.0264(3) Uani 1 1 d .
N2 N 0.48158(9) 0.60783(10) 0.20851(9) 0.0336(3) Uani 1 1 d .
N3 N 0.29321(9) 0.61582(9) 0.63710(9) 0.0306(3) Uani 1 1 d .
N4 N 0.13053(8) 0.56919(8) 0.38470(9) 0.0247(3) Uani 1 1 d .
C1 C 0.18178(11) 0.64655(11) 0.09943(11) 0.0328(4) Uani 1 1 d .
H1 H 0.1785 0.6478 0.0364 0.049 Uiso 1 1 calc R
C2 C 0.24462(12) 0.72124(12) 0.15708(14) 0.0430(4) Uani 1 1 d .
H2A H 0.2556 0.7162 0.2215 0.065 Uiso 1 1 calc R
H2B H 0.2139 0.7774 0.1309 0.065 Uiso 1 1 calc R
H2C H 0.3049 0.7184 0.1560 0.065 Uiso 1 1 calc R
C3 C 0.08250(12) 0.66042(13) 0.08726(15) 0.0465(5) Uani 1 1 d .
H3A H 0.0416 0.6125 0.0498 0.070 Uiso 1 1 calc R
H3B H 0.0576 0.7164 0.0556 0.070 Uiso 1 1 calc R
H3C H 0.0848 0.6612 0.1486 0.070 Uiso 1 1 calc R
C4 C 0.17164(12) 0.48633(11) 0.09179(12) 0.0350(4) Uani 1 1 d .
H4 H 0.1076 0.4899 0.0872 0.053 Uiso 1 1 calc R
C5 C 0.21753(16) 0.40312(13) 0.14425(14) 0.0543(5) Uani 1 1 d .
H5A H 0.2794 0.3963 0.1473 0.081 Uiso 1 1 calc R
H5B H 0.1779 0.3527 0.1118 0.081 Uiso 1 1 calc R
H5C H 0.2250 0.4065 0.2076 0.081 Uiso 1 1 calc R
C6 C 0.15858(16) 0.48079(17) -0.00779(14) 0.0587(6) Uani 1 1 d .
H6A H 0.1259 0.5334 -0.0426 0.088 Uiso 1 1 calc R
H6B H 0.1212 0.4287 -0.0388 0.088 Uiso 1 1 calc R
H6C H 0.2203 0.4767 -0.0057 0.088 Uiso 1 1 calc R
C7 C 0.48251(14) 0.58503(14) 0.12160(13) 0.0459(5) Uani 1 1 d .
H7 H 0.5487 0.5895 0.1320 0.069 Uiso 1 1 calc R
C8 C 0.4201(2) 0.6451(2) 0.03956(15) 0.0814(9) Uani 1 1 d .
H8A H 0.3548 0.6415 0.0284 0.122 Uiso 1 1 calc R
H8B H 0.4234 0.6264 -0.0165 0.122 Uiso 1 1 calc R
H8C H 0.4422 0.7058 0.0546 0.122 Uiso 1 1 calc R
C9 C 0.45044(16) 0.49142(16) 0.09727(16) 0.0588(6) Uani 1 1 d .
H9A H 0.4939 0.4525 0.1469 0.088 Uiso 1 1 calc R
H9B H 0.4495 0.4758 0.0384 0.088 Uiso 1 1 calc R
H9C H 0.3871 0.4850 0.0908 0.088 Uiso 1 1 calc R
C10 C 0.53116(13) 0.69086(12) 0.24949(14) 0.0434(4) Uani 1 1 d .
H10 H 0.5135 0.7350 0.1984 0.065 Uiso 1 1 calc R
C11 C 0.50515(14) 0.72677(13) 0.32077(13) 0.0452(4) Uani 1 1 d .
H11A H 0.4392 0.7457 0.2895 0.068 Uiso 1 1 calc R
H11B H 0.5456 0.7769 0.3527 0.068 Uiso 1 1 calc R
H11C H 0.5136 0.6810 0.3664 0.068 Uiso 1 1 calc R
C12 C 0.63992(15) 0.67947(18) 0.29953(18) 0.0668(7) Uani 1 1 d .
H12A H 0.6589 0.6421 0.3545 0.100 Uiso 1 1 calc R
H12B H 0.6700 0.7370 0.3189 0.100 Uiso 1 1 calc R
H12C H 0.6593 0.6521 0.2567 0.100 Uiso 1 1 calc R
C13 C 0.34640(12) 0.69757(12) 0.67232(12) 0.0398(4) Uani 1 1 d .
H13 H 0.3937 0.6880 0.7390 0.060 Uiso 1 1 calc R
C14 C 0.39963(13) 0.71920(12) 0.61893(15) 0.0459(5) Uani 1 1 d .
H14A H 0.3548 0.7321 0.5538 0.069 Uiso 1 1 calc R
H14B H 0.4388 0.6690 0.6214 0.069 Uiso 1 1 calc R
H14C H 0.4398 0.7705 0.6471 0.069 Uiso 1 1 calc R
C15 C 0.28791(17) 0.77794(15) 0.6679(2) 0.0689(7) Uani 1 1 d .
H15A H 0.2599 0.7693 0.7093 0.103 Uiso 1 1 calc R
H15B H 0.2379 0.7862 0.6038 0.103 Uiso 1 1 calc R
H15C H 0.3284 0.8300 0.6877 0.103 Uiso 1 1 calc R
C16 C 0.23353(12) 0.59399(13) 0.68004(12) 0.0390(4) Uani 1 1 d .
H16 H 0.1882 0.6433 0.6675 0.058 Uiso 1 1 calc R
C17 C 0.28855(15) 0.58067(18) 0.78556(14) 0.0613(6) Uani 1 1 d .
H17A H 0.3231 0.6344 0.8150 0.092 Uiso 1 1 calc R
H17B H 0.3331 0.5321 0.7994 0.092 Uiso 1 1 calc R
H17C H 0.2447 0.5669 0.8098 0.092 Uiso 1 1 calc R
C18 C 0.17746(13) 0.51192(14) 0.63436(14) 0.0479(5) Uani 1 1 d .
H18A H 0.2206 0.4642 0.6400 0.072 Uiso 1 1 calc R
H18B H 0.1352 0.5236 0.5683 0.072 Uiso 1 1 calc R
H18C H 0.1404 0.4949 0.6653 0.072 Uiso 1 1 calc R
C19 C 0.07480(10) 0.65060(11) 0.36042(11) 0.0323(4) Uani 1 1 d .
H19 H 0.0231 0.6447 0.2949 0.048 Uiso 1 1 calc R
C20 C 0.13618(14) 0.72721(12) 0.36343(14) 0.0455(4) Uani 1 1 d .
H20A H 0.1648 0.7148 0.3231 0.068 Uiso 1 1 calc R
H20B H 0.1858 0.7361 0.4276 0.068 Uiso 1 1 calc R
H20C H 0.0976 0.7804 0.3415 0.068 Uiso 1 1 calc R
C21 C 0.02976(13) 0.67113(13) 0.42289(15) 0.0484(5) Uani 1 1 d .
H21A H 0.0792 0.6787 0.4874 0.073 Uiso 1 1 calc R
H21B H -0.0115 0.6226 0.4198 0.073 Uiso 1 1 calc R
H21C H -0.0072 0.7252 0.4014 0.073 Uiso 1 1 calc R
C22 C 0.07161(10) 0.49062(10) 0.36627(11) 0.0295(3) Uani 1 1 d .
H22 H 0.0346 0.4969 0.4010 0.044 Uiso 1 1 calc R
C23 C 0.00193(13) 0.47660(14) 0.26303(13) 0.0450(5) Uani 1 1 d .
H23A H 0.0366 0.4695 0.2276 0.067 Uiso 1 1 calc R
H23B H -0.0399 0.5275 0.2394 0.067 Uiso 1 1 calc R
H23C H -0.0355 0.4238 0.2562 0.067 Uiso 1 1 calc R
C24 C 0.13302(13) 0.40942(11) 0.40299(14) 0.0422(4) Uani 1 1 d .
H24A H 0.1765 0.4169 0.4695 0.063 Uiso 1 1 calc R
H24B H 0.1690 0.4010 0.3690 0.063 Uiso 1 1 calc R
H24C H 0.0932 0.3580 0.3941 0.063 Uiso 1 1 calc R
C25 C 0.40217(10) 0.42986(10) 0.38755(10) 0.0230(3) Uani 1 1 d .
C26 C 0.37655(9) 0.43123(10) 0.46069(10) 0.0229(3) Uani 1 1 d .
C27 C 0.40636(10) 0.51710(10) 0.35670(10) 0.0237(3) Uani 1 1 d .
C28 C 0.38306(10) 0.57061(10) 0.41744(10) 0.0233(3) Uani 1 1 d .
C29 C 0.36202(9) 0.51993(10) 0.48113(10) 0.0228(3) Uani 1 1 d .
H25 H 0.4134(12) 0.3761(12) 0.3609(12) 0.033(5) Uiso 1 1 d .
H26 H 0.3733(13) 0.3743(12) 0.4965(13) 0.040(5) Uiso 1 1 d .
H28 H 0.3841(11) 0.6375(11) 0.4190(11) 0.024(4) Uiso 1 1 d .

loop_
_atom_site_aniso_label
_atom_site_aniso_U_11
_atom_site_aniso_U_22
_atom_site_aniso_U_33
_atom_site_aniso_U_23
_atom_site_aniso_U_13
_atom_site_aniso_U_12
Fe1 0.01185(14) 0.02382(15) 0.01439(14) -0.00061(10) 0.00495(10) 0.00042(10)
Mg2 0.0200(2) 0.0395(3) 0.0174(2) 0.0038(2) 0.00773(19) 0.0056(2)
Mg3 0.0151(2) 0.0322(3) 0.0206(2) -0.00399(19) 0.00764(19) 0.00043(19)
Na1 0.0223(3) 0.0441(4) 0.0232(3) 0.0050(3) 0.0094(2) 0.0050(2)
Na2 0.0236(3) 0.0485(4) 0.0246(3) -0.0045(3) 0.0110(3) -0.0041(3)
N1 0.0218(6) 0.0314(7) 0.0195(6) -0.0001(5) 0.0045(5) 0.0057(5)
N2 0.0278(7) 0.0507(9) 0.0255(7) 0.0088(6) 0.0153(6) 0.0054(6)
N3 0.0225(6) 0.0462(8) 0.0253(7) -0.0092(6) 0.0132(5) -0.0039(6)
N4 0.0154(6) 0.0290(7) 0.0267(6) -0.0017(5) 0.0075(5) 0.0003(5)
C1 0.0254(8) 0.0400(9) 0.0278(8) 0.0072(7) 0.0081(6) 0.0084(7)
C2 0.0330(9) 0.0319(9) 0.0566(12) 0.0091(8) 0.0148(8) 0.0059(7)
C3 0.0263(8) 0.0453(11) 0.0594(12) 0.0044(9) 0.0131(8) 0.0114(8)
C4 0.0273(8) 0.0404(10) 0.0278(8) -0.0061(7) 0.0050(7) 0.0020(7)
C5 0.0594(13) 0.0351(10) 0.0470(12) -0.0116(9) 0.0075(10) 0.0024(9)
C6 0.0573(13) 0.0763(15) 0.0311(10) -0.0208(10) 0.0113(9) -0.0097(11)
C7 0.0434(10) 0.0694(14) 0.0330(10) 0.0088(9) 0.0248(8) 0.0127(9)
C8 0.107(2) 0.111(2) 0.0326(11) 0.0223(13) 0.0379(13) 0.0405(18)
C9 0.0490(12) 0.0930(18) 0.0414(11) -0.0140(11) 0.0270(10) 0.0026(11)
C10 0.0468(10) 0.0404(10) 0.0486(11) 0.0154(8) 0.0271(9) 0.0008(8)
C11 0.0413(10) 0.0487(11) 0.0379(10) 0.0018(8) 0.0121(8) -0.0049(8)
C12 0.0486(12) 0.0774(16) 0.0817(17) -0.0083(13) 0.0367(12) -0.0208(12)
C13 0.0340(9) 0.0500(11) 0.0343(9) -0.0181(8) 0.0151(7) -0.0084(8)
C14 0.0371(10) 0.0406(10) 0.0657(13) -0.0161(9) 0.0289(9) -0.0109(8)
C15 0.0686(15) 0.0568(14) 0.105(2) -0.0343(13) 0.0603(15) -0.0107(12)
C16 0.0276(8) 0.0642(12) 0.0310(9) -0.0045(8) 0.0187(7) 0.0022(8)
C17 0.0517(12) 0.1063(19) 0.0330(10) -0.0043(11) 0.0257(9) -0.0051(12)
C18 0.0346(10) 0.0715(14) 0.0447(11) 0.0040(9) 0.0245(9) -0.0078(9)
C19 0.0213(7) 0.0347(9) 0.0320(8) -0.0001(7) 0.0053(6) 0.0031(6)
C20 0.0444(10) 0.0348(10) 0.0550(12) 0.0036(8) 0.0216(9) 0.0006(8)
C21 0.0371(10) 0.0423(11) 0.0726(14) -0.0040(9) 0.0316(10) 0.0089(8)
C22 0.0181(7) 0.0354(9) 0.0314(8) -0.0053(6) 0.0087(6) -0.0025(6)
C23 0.0329(9) 0.0527(11) 0.0369(10) -0.0139(8) 0.0061(8) -0.0096(8)
C24 0.0315(9) 0.0303(9) 0.0587(12) -0.0037(8) 0.0162(8) -0.0034(7)
C25 0.0154(6) 0.0306(8) 0.0192(7) -0.0043(6) 0.0051(5) -0.0010(6)
C26 0.0149(6) 0.0305(8) 0.0205(7) -0.0016(6) 0.0060(5) -0.0035(6)
C27 0.0144(6) 0.0357(8) 0.0164(7) 0.0000(6) 0.0034(5) 0.0003(6)
C28 0.0152(6) 0.0301(8) 0.0208(7) 0.0005(6) 0.0053(5) 0.0029(6)
C29 0.0129(6) 0.0334(8) 0.0199(7) -0.0025(6) 0.0059(5) -0.0008(5)

loop_
_atom_type_symbol
_atom_type_description
_atom_type_scat_dispersion_real
_atom_type_scat_dispersion_imag
_atom_type_scat_source
C C 0.0033 0.0016 'International Tables Vol C Tables 4.2.6.8 and 6.1.1.4'
H H 0.0000 0.0000 'International Tables Vol C Tables 4.2.6.8 and 6.1.1.4'
Li Li -0.0003 0.0001 'International Tables Vol C Tables 4.2.6.8 and 6.1.1.4'
N N 0.0061 0.0033 'International Tables Vol C Tables 4.2.6.8 and 6.1.1.4'
Mg Mg 0.0486 0.0363 'International Tables Vol C Tables 4.2.6.8 and 6.1.1.4'
Fe Fe 0.3463 0.8444 'International Tables Vol C Tables 4.2.6.8 and 6.1.1.4'
Na Na 0.0362 0.0249 'International Tables Vol C Tables 4.2.6.8 and 6.1.1.4'

loop_
_geom_angle_atom_site_label_1
_geom_angle_atom_site_label_2
_geom_angle_atom_site_label_3
_geom_angle
_geom_angle_site_symmetry_1
_geom_angle_site_symmetry_3
C28 Fe1 C28 180.0 3_666 .
C28 Fe1 C25 66.76(6) 3_666 3_666
C28 Fe1 C25 113.24(6) . 3_666
C28 Fe1 C25 113.24(6) 3_666 .
C28 Fe1 C25 66.76(6) . .
C25 Fe1 C25 180.0 3_666 .
C28 Fe1 C26 66.82(6) 3_666 3_666
C28 Fe1 C26 113.18(6) . 3_666
C25 Fe1 C26 40.55(6) 3_666 3_666
C25 Fe1 C26 139.45(6) . 3_666
C28 Fe1 C26 113.18(6) 3_666 .
C28 Fe1 C26 66.82(6) . .
C25 Fe1 C26 139.45(6) 3_666 .
C25 Fe1 C26 40.55(6) . .
C26 Fe1 C26 180.00(9) 3_666 .
C28 Fe1 C27 41.19(6) 3_666 3_666
C28 Fe1 C27 138.81(6) . 3_666
C25 Fe1 C27 40.16(6) 3_666 3_666
C25 Fe1 C27 139.84(6) . 3_666
C26 Fe1 C27 68.76(6) 3_666 3_666
C26 Fe1 C27 111.24(6) . 3_666
C28 Fe1 C27 138.81(6) 3_666 .
C28 Fe1 C27 41.19(6) . .
C25 Fe1 C27 139.84(6) 3_666 .
C25 Fe1 C27 40.16(6) . .
C26 Fe1 C27 111.24(6) 3_666 .
C26 Fe1 C27 68.76(6) . .
C27 Fe1 C27 180.0 3_666 .
C28 Fe1 C29 40.96(6) 3_666 3_666
C28 Fe1 C29 139.04(6) . 3_666
C25 Fe1 C29 68.54(6) 3_666 3_666
C25 Fe1 C29 111.46(6) . 3_666
C26 Fe1 C29 40.18(6) 3_666 3_666
C26 Fe1 C29 139.82(6) . 3_666
C27 Fe1 C29 70.53(6) 3_666 3_666
C27 Fe1 C29 109.47(6) . 3_666
C28 Fe1 C29 139.04(6) 3_666 .
C28 Fe1 C29 40.96(6) . .
C25 Fe1 C29 111.46(6) 3_666 .
C25 Fe1 C29 68.54(6) . .
C26 Fe1 C29 139.82(6) 3_666 .
C26 Fe1 C29 40.18(6) . .
C27 Fe1 C29 109.47(6) 3_666 .
C27 Fe1 C29 70.53(6) . .
C29 Fe1 C29 180.00(8) 3_666 .
N2 Mg2 N1 140.40(6) . .
N3 Mg3 N4 136.70(6) . .
N3 Mg3 Na1 61.38(4) . 3_666
N4 Mg3 Na1 155.20(4) . 3_666
N3 Mg3 Na2 169.19(5) . .
N4 Mg3 Na2 48.20(4) . .
Na1 Mg3 Na2 118.00(2) 3_666 .
N2 Na1 C29 140.56(5) . 3_666
N2 Na1 N3 129.46(5) . 3_666
C29 Na1 N3 82.65(4) 3_666 3_666
N2 Na1 Mg3 149.85(4) . 3_666
C29 Na1 Mg3 44.19(3) 3_666 3_666
N3 Na1 Mg3 40.27(3) 3_666 3_666
N4 Na2 N1 150.43(5) . .
N4 Na2 Mg3 38.10(3) . .
N1 Na2 Mg3 156.65(4) . .
C1 N1 C4 112.59(12) . .
C1 N1 Mg2 113.25(10) . .
C4 N1 Mg2 125.46(10) . .
C1 N1 Na2 111.27(9) . .
C4 N1 Na2 98.72(10) . .
Mg2 N1 Na2 90.84(5) . .
C7 N2 C10 112.96(14) . .
C7 N2 Mg2 116.94(12) . .
C10 N2 Mg2 121.44(11) . .
C7 N2 Na1 113.10(11) . .
C10 N2 Na1 103.61(10) . .
Mg2 N2 Na1 83.43(5) . .
C13 N3 C16 113.57(13) . .
C13 N3 Mg3 120.93(11) . .
C16 N3 Mg3 118.46(10) . .
C13 N3 Na1 100.61(9) . 3_666
C16 N3 Na1 118.06(11) . 3_666
Mg3 N3 Na1 78.35(5) . 3_666
C22 N4 C19 112.26(12) . .
C22 N4 Mg3 118.19(10) . .
C19 N4 Mg3 114.25(9) . .
C22 N4 Na2 101.71(9) . .
C19 N4 Na2 114.61(10) . .
Mg3 N4 Na2 93.70(5) . .
N1 C1 C2 108.42(13) . .
N1 C1 C3 113.89(14) . .
C2 C1 C3 109.17(15) . .
N1 C1 H1 108.4 . .
C2 C1 H1 108.4 . .
C3 C1 H1 108.4 . .
C1 C2 H2A 109.5 . .
C1 C2 H2B 109.5 . .
H2A C2 H2B 109.5 . .
C1 C2 H2C 109.5 . .
H2A C2 H2C 109.5 . .
H2B C2 H2C 109.5 . .
C1 C3 H3A 109.5 . .
C1 C3 H3B 109.5 . .
H3A C3 H3B 109.5 . .
C1 C3 H3C 109.5 . .
H3A C3 H3C 109.5 . .
H3B C3 H3C 109.5 . .
N1 C4 C5 109.96(14) . .
N1 C4 C6 114.53(16) . .
C5 C4 C6 109.68(17) . .
N1 C4 H4 107.5 . .
C5 C4 H4 107.5 . .
C6 C4 H4 107.5 . .
C4 C5 H5A 109.5 . .
C4 C5 H5B 109.5 . .
H5A C5 H5B 109.5 . .
C4 C5 H5C 109.5 . .
H5A C5 H5C 109.5 . .
H5B C5 H5C 109.5 . .
C4 C6 H6A 109.5 . .
C4 C6 H6B 109.5 . .
H6A C6 H6B 109.5 . .
C4 C6 H6C 109.5 . .
H6A C6 H6C 109.5 . .
H6B C6 H6C 109.5 . .
N2 C7 C9 108.71(16) . .
N2 C7 C8 113.34(17) . .
C9 C7 C8 109.5(2) . .
N2 C7 H7 108.4 . .
C9 C7 H7 108.4 . .
C8 C7 H7 108.4 . .
C7 C8 H8A 109.5 . .
C7 C8 H8B 109.5 . .
H8A C8 H8B 109.5 . .
C7 C8 H8C 109.5 . .
H8A C8 H8C 109.5 . .
H8B C8 H8C 109.5 . .
C7 C9 H9A 109.5 . .
C7 C9 H9B 109.5 . .
H9A C9 H9B 109.5 . .
C7 C9 H9C 109.5 . .
H9A C9 H9C 109.5 . .
H9B C9 H9C 109.5 . .
N2 C10 C11 111.75(14) . .
N2 C10 C12 112.13(16) . .
C11 C10 C12 106.89(17) . .
N2 C10 H10 108.7 . .
C11 C10 H10 108.7 . .
C12 C10 H10 108.7 . .
C10 C11 H11A 109.5 . .
C10 C11 H11B 109.5 . .
H11A C11 H11B 109.5 . .
C10 C11 H11C 109.5 . .
H11A C11 H11C 109.5 . .
H11B C11 H11C 109.5 . .
C10 C12 H12A 109.5 . .
C10 C12 H12B 109.5 . .
H12A C12 H12B 109.5 . .
C10 C12 H12C 109.5 . .
H12A C12 H12C 109.5 . .
H12B C12 H12C 109.5 . .
N3 C13 C14 110.19(13) . .
N3 C13 C15 115.42(15) . .
C14 C13 C15 107.54(18) . .
N3 C13 H13 107.8 . .
C14 C13 H13 107.8 . .
C15 C13 H13 107.8 . .
C13 C14 H14A 109.5 . .
C13 C14 H14B 109.5 . .
H14A C14 H14B 109.5 . .
C13 C14 H14C 109.5 . .
H14A C14 H14C 109.5 . .
H14B C14 H14C 109.5 . .
C13 C15 H15A 109.5 . .
C13 C15 H15B 109.5 . .
H15A C15 H15B 109.5 . .
C13 C15 H15C 109.5 . .
H15A C15 H15C 109.5 . .
H15B C15 H15C 109.5 . .
N3 C16 C18 109.06(14) . .
N3 C16 C17 113.59(14) . .
C18 C16 C17 109.68(18) . .
N3 C16 H16 108.1 . .
C18 C16 H16 108.1 . .
C17 C16 H16 108.1 . .
C16 C17 H17A 109.5 . .
C16 C17 H17B 109.5 . .
H17A C17 H17B 109.5 . .
C16 C17 H17C 109.5 . .
H17A C17 H17C 109.5 . .
H17B C17 H17C 109.5 . .
C16 C18 H18A 109.5 . .
C16 C18 H18B 109.5 . .
H18A C18 H18B 109.5 . .
C16 C18 H18C 109.5 . .
H18A C18 H18C 109.5 . .
H18B C18 H18C 109.5 . .
N4 C19 C20 109.56(13) . .
N4 C19 C21 114.41(14) . .
C20 C19 C21 109.04(15) . .
N4 C19 H19 107.9 . .
C20 C19 H19 107.9 . .
C21 C19 H19 107.9 . .
C19 C20 H20A 109.5 . .
C19 C20 H20B 109.5 . .
H20A C20 H20B 109.5 . .
C19 C20 H20C 109.5 . .
H20A C20 H20C 109.5 . .
H20B C20 H20C 109.5 . .
C19 C21 H21A 109.5 . .
C19 C21 H21B 109.5 . .
H21A C21 H21B 109.5 . .
C19 C21 H21C 109.5 . .
H21A C21 H21C 109.5 . .
H21B C21 H21C 109.5 . .
N4 C22 C24 110.20(13) . .
N4 C22 C23 114.01(14) . .
C24 C22 C23 108.79(14) . .
N4 C22 H22 107.9 . .
C24 C22 H22 107.9 . .
C23 C22 H22 107.9 . .
C22 C23 H23A 109.5 . .
C22 C23 H23B 109.5 . .
H23A C23 H23B 109.5 . .
C22 C23 H23C 109.5 . .
H23A C23 H23C 109.5 . .
H23B C23 H23C 109.5 . .
C22 C24 H24A 109.5 . .
C22 C24 H24B 109.5 . .
H24A C24 H24B 109.5 . .
C22 C24 H24C 109.5 . .
H24A C24 H24C 109.5 . .
H24B C24 H24C 109.5 . .
C26 C25 C27 110.89(13) . .
C26 C25 Fe1 69.81(8) . .
C27 C25 Fe1 71.77(8) . .
C26 C25 H25 124.3(10) . .
C27 C25 H25 124.8(10) . .
Fe1 C25 H25 126.9(10) . .
C25 C26 C29 110.36(13) . .
C25 C26 Fe1 69.64(8) . .
C29 C26 Fe1 71.87(8) . .
C25 C26 H26 123.6(10) . .
C29 C26 H26 126.0(10) . .
Fe1 C26 H26 122.3(10) . .
C25 C27 C28 102.26(12) . .
C25 C27 Fe1 68.07(8) . .
C28 C27 Fe1 66.44(8) . .
C29 C28 C27 113.90(13) . .
C29 C28 Fe1 72.69(8) . .
C27 C28 Fe1 72.37(8) . .
C29 C28 H28 121.3(9) . .
C27 C28 H28 124.7(9) . .
Fe1 C28 H28 120.9(9) . .
C26 C29 C28 102.55(12) . .
C26 C29 Fe1 67.95(8) . .
C28 C29 Fe1 66.35(7) . .

loop_
_geom_bond_atom_site_label_1
_geom_bond_atom_site_label_2
_geom_bond_distance
_geom_bond_site_symmetry_2
Fe1 C28 2.0316(14) 3_666
Fe1 C28 2.0316(14) .
Fe1 C25 2.0630(14) 3_666
Fe1 C25 2.0630(14) .
Fe1 C26 2.0653(14) 3_666
Fe1 C26 2.0653(14) .
Fe1 C27 2.1122(14) 3_666
Fe1 C27 2.1122(14) .
Fe1 C29 2.1175(14) 3_666
Fe1 C29 2.1175(14) .
Mg2 N2 2.0163(14) .
Mg2 N1 2.0397(13) .
Mg3 N3 1.9965(13) .
Mg3 N4 2.0411(13) .
Mg3 Na1 3.0249(8) 3_666
Mg3 Na2 3.3011(8) .
Na1 N2 2.5347(15) .
Na1 C29 2.6287(15) 3_666
Na1 N3 2.7113(15) 3_666
Na1 Mg3 3.0249(8) 3_666
Na2 N4 2.4661(14) .
Na2 N1 2.5068(14) .
N1 C1 1.4703(19) .
N1 C4 1.471(2) .
N2 C7 1.462(2) .
N2 C10 1.477(2) .
N3 C13 1.467(2) .
N3 C16 1.468(2) .
N3 Na1 2.7113(15) 3_666
N4 C22 1.4688(19) .
N4 C19 1.4725(19) .
C1 C2 1.519(2) .
C1 C3 1.531(2) .
C1 H1 1.000 .
C2 H2A 0.980 .
C2 H2B 0.980 .
C2 H2C 0.980 .
C3 H3A 0.980 .
C3 H3B 0.980 .
C3 H3C 0.980 .
C4 C5 1.513(3) .
C4 C6 1.533(3) .
C4 H4 1.000 .
C5 H5A 0.980 .
C5 H5B 0.980 .
C5 H5C 0.980 .
C6 H6A 0.980 .
C6 H6B 0.980 .
C6 H6C 0.980 .
C7 C9 1.506(3) .
C7 C8 1.539(3) .
C7 H7 1.000 .
C8 H8A 0.980 .
C8 H8B 0.980 .
C8 H8C 0.980 .
C9 H9A 0.980 .
C9 H9B 0.980 .
C9 H9C 0.980 .
C10 C11 1.508(3) .
C10 C12 1.555(3) .
C10 H10 1.000 .
C11 H11A 0.980 .
C11 H11B 0.980 .
C11 H11C 0.980 .
C12 H12A 0.980 .
C12 H12B 0.980 .
C12 H12C 0.980 .
C13 C14 1.516(3) .
C13 C15 1.526(3) .
C13 H13 1.000 .
C14 H14A 0.980 .
C14 H14B 0.980 .
C14 H14C 0.980 .
C15 H15A 0.980 .
C15 H15B 0.980 .
C15 H15C 0.980 .
C16 C18 1.517(3) .
C16 C17 1.529(3) .
C16 H16 1.000 .
C17 H17A 0.980 .
C17 H17B 0.980 .
C17 H17C 0.980 .
C18 H18A 0.980 .
C18 H18B 0.980 .
C18 H18C 0.980 .
C19 C20 1.516(2) .
C19 C21 1.533(2) .
C19 H19 1.000 .
C20 H20A 0.980 .
C20 H20B 0.980 .
C20 H20C 0.980 .
C21 H21A 0.980 .
C21 H21B 0.980 .
C21 H21C 0.980 .
C22 C24 1.520(2) .
C22 C23 1.532(2) .
C22 H22 1.000 .
C23 H23A 0.980 .
C23 H23B 0.980 .
C23 H23C 0.980 .
C24 H24A 0.980 .
C24 H24B 0.980 .
C24 H24C 0.980 .
C25 C26 1.430(2) .
C25 C27 1.434(2) .
C25 H25 0.982(18) .
C26 C29 1.438(2) .
C26 H26 1.060(18) .
C27 C28 1.459(2) .
C28 C29 1.454(2) .
C28 H28 1.020(16) .
